data_7204275
loop_
_publ_author_name
'Naya, Shin-ichi'
'Nitta, Makoto'

_publ_section_title
;
 Substituent effect on the transition from ionic to covalent bonding in
 triphenylphosphonium ylide derivatives: reactivity of
 3-methyl-2,2,2-triphenyl-2H-cyclohepta[d][1,2\l5]oxaphosphole with
 heterocumulenes
;
_journal_issue 5
_journal_name_full 'Journal of the Chemical Society, Perkin Transactions 2'
_journal_page_first 1017
_journal_paper_doi 10.1039/b109076n
_journal_year 2002
_chemical_compound_source 'Local laboratory'
_chemical_formula_moiety 'C26 H21 O P '
_chemical_formula_sum 'C26 H21 O P'
_chemical_formula_weight 380.427
_chemical_name_systematic
;
?
;
_space_group_IT_number 61
_symmetry_cell_setting orthorhombic
_symmetry_space_group_name_Hall '-P 2ac 2ab'
_symmetry_space_group_name_H-M 'P b c a'
_audit_creation_method maXus
_cell_angle_alpha 90.00
_cell_angle_beta 90.00
_cell_angle_gamma 90.00
_cell_formula_units_Z 8
_cell_length_a 17.54
_cell_length_b 17.50
_cell_length_c 13.35
_cell_measurement_temperature 298
_cell_volume 4097.782
_computing_data_collection KappaCCD
_computing_data_reduction 'Denzo and Scalepak (Otwinowski & Minor, 1997)'
_computing_structure_refinement 'SHELXL-97 (Sheldrick, 1997)'
_diffrn_measured_fraction_theta_full 0.950
_diffrn_measured_fraction_theta_max 0.950
_diffrn_measurement_device KappaCCD
_diffrn_orient_matrix_type X=UH
_diffrn_orient_matrix_UB_11 -0.02598
_diffrn_orient_matrix_UB_12 0.04824
_diffrn_orient_matrix_UB_13 -0.02088
_diffrn_orient_matrix_UB_21 -0.02638
_diffrn_orient_matrix_UB_22 0.00237
_diffrn_orient_matrix_UB_23 0.06635
_diffrn_orient_matrix_UB_31 0.04336
_diffrn_orient_matrix_UB_32 0.03055
_diffrn_orient_matrix_UB_33 0.02786
_diffrn_radiation_source 'fine-focus sealed tube'
_diffrn_radiation_type ' CuK\a'
_diffrn_radiation_wavelength_id all
_diffrn_reflns_av_R_equivalents 0.021
_diffrn_reflns_limit_h_max 21
_diffrn_reflns_limit_h_min 0
_diffrn_reflns_limit_k_max 21
_diffrn_reflns_limit_k_min 0
_diffrn_reflns_limit_l_max 16
_diffrn_reflns_limit_l_min 0
_diffrn_reflns_number 4529
_diffrn_reflns_theta_full 69.99
_diffrn_reflns_theta_max 69.99
_diffrn_reflns_theta_min 2.52
_exptl_absorpt_coefficient_mu 1.277
_exptl_absorpt_correction_type none
_exptl_crystal_colour Orange
_exptl_crystal_density_diffrn 1.234
_exptl_crystal_density_method 'not measured'
_exptl_crystal_description Prisms
_refine_diff_density_max 0.225
_refine_diff_density_min -0.490
_refine_diff_density_rms 0.064
_refine_ls_extinction_method none
_refine_ls_goodness_of_fit_ref 1.062
_refine_ls_hydrogen_treatment refxyz
_refine_ls_matrix_type full
_refine_ls_number_parameters 253
_refine_ls_number_reflns 3689
_refine_ls_number_restraints 0
_refine_ls_restrained_S_all 1.062
_refine_ls_R_factor_all 0.0639
_refine_ls_R_factor_gt 0.0621
_refine_ls_shift/su_max 0.001
_refine_ls_shift/su_mean 0.000
_refine_ls_structure_factor_coef Fsqd
_refine_ls_weighting_details 'calc w=1/[\s^2^(Fo^2^)+(0.1033P)^2^+3.0000P] where P=(Fo^2^+2Fc^2^)/3'
_refine_ls_weighting_scheme calc
_refine_ls_wR_factor_gt 0.1751
_refine_ls_wR_factor_ref 0.1765
_reflns_number_gt 3524
_reflns_number_total 3689
_reflns_threshold_expression >2sigma(I)
_cod_data_source_file b109076n.txt
_cod_data_source_block b
_cod_depositor_comments
;
The following automatic conversions were performed:
'_symmetry_cell_setting' value 'Orthorhombic' changed to 'orthorhombic'
according to '/home/saulius/struct/CIF-dictionaries/cif_core.dic'
dictionary named 'cif_core.dic' version 2.4.1 from 2010-06-29.

Automatic conversion script
Id: cif_fix_enum 1527 2010-12-29 10:47:43Z saulius 
;
_cod_original_cell_volume 4095.59
_cod_original_sg_symbol_H-M 'P b c a '
_cod_original_formula_sum 'C26 H21 O P '
_cod_database_code 7204275

loop_
_symmetry_equiv_pos_as_xyz
+X,+Y,+Z
-X,-Y,-Z
'-X+ 1/2,-Y,+Z+ 1/2'
'+X+ 1/2,+Y,-Z+ 1/2'
'+X+ 1/2,-Y+ 1/2,-Z'
'-X+ 1/2,+Y+ 1/2,+Z'
'-X,+Y+ 1/2,-Z+ 1/2'
'+X,-Y+ 1/2,+Z+ 1/2'

loop_
_atom_site_label
_atom_site_type_symbol
_atom_site_fract_x
_atom_site_fract_y
_atom_site_fract_z
_atom_site_U_iso_or_equiv
_atom_site_adp_type
_atom_site_occupancy
_atom_site_symmetry_multiplicity
_atom_site_calc_flag
_atom_site_refinement_flags
_atom_site_disorder_assembly
_atom_site_disorder_group
P1 P 0.91377(3) 0.10145(3) 0.71488(5) 0.0422(2) Uani 1 1 d . . .
O1 O 0.84899(10) 0.19956(10) 0.65396(12) 0.0458(4) Uani 1 1 d . . .
C1 C 0.82037(13) 0.23959(12) 0.72499(16) 0.0381(5) Uani 1 1 d . . .
C8 C 0.88998(14) 0.15000(14) 0.82470(18) 0.0441(5) Uani 1 1 d . . .
C7 C 0.84451(13) 0.21476(13) 0.82505(17) 0.0388(5) Uani 1 1 d . . .
C2 C 0.77034(14) 0.29909(14) 0.70198(18) 0.0441(5) Uani 1 1 d . . .
C5 C 0.78148(15) 0.31671(15) 0.93239(19) 0.0486(6) Uani 1 1 d . . .
C10 C 0.84038(14) 0.04978(13) 0.64646(19) 0.0452(5) Uani 1 1 d . . .
C16 C 0.98596(14) 0.14279(14) 0.6345(2) 0.0473(6) Uani 1 1 d . . .
C3 C 0.73473(15) 0.35268(14) 0.7638(2) 0.0486(6) Uani 1 1 d . . .
C22 C 0.96520(15) 0.01775(14) 0.7650(2) 0.0483(6) Uani 1 1 d . . .
C15 C 0.85875(18) -0.00047(15) 0.5700(2) 0.0561(7) Uani 1 1 d . . .
C21 C 0.97793(16) 0.15014(17) 0.5320(2) 0.0560(7) Uani 1 1 d . . .
C27 C 1.02596(16) -0.01597(17) 0.7140(2) 0.0564(7) Uani 1 1 d . . .
C17 C 1.05107(18) 0.17178(18) 0.6808(3) 0.0624(8) Uani 1 1 d . . .
C4 C 0.74023(16) 0.36166(15) 0.8656(2) 0.0515(6) Uani 1 1 d . . .
C11 C 0.76386(16) 0.05934(16) 0.6730(2) 0.0579(7) Uani 1 1 d . . .
C6 C 0.82566(15) 0.25315(14) 0.91565(18) 0.0463(6) Uani 1 1 d . . .
C23 C 0.9390(2) -0.01906(17) 0.8506(3) 0.0690(9) Uani 1 1 d . . .
C12 C 0.70792(19) 0.0189(2) 0.6220(3) 0.0751(10) Uani 1 1 d . . .
C26 C 1.05862(18) -0.08315(18) 0.7482(3) 0.0673(8) Uani 1 1 d . . .
C25 C 1.03188(19) -0.11865(18) 0.8334(3) 0.0713(9) Uani 1 1 d . . .
C20 C 1.0342(2) 0.18652(19) 0.4750(3) 0.0697(8) Uani 1 1 d . . .
C14 C 0.8012(2) -0.03897(18) 0.5188(3) 0.0756(10) Uani 1 1 d . . .
C18 C 1.1066(2) 0.2084(2) 0.6236(3) 0.0758(10) Uani 1 1 d . . .
C19 C 1.0981(2) 0.2154(2) 0.5228(3) 0.0763(10) Uani 1 1 d . . .
C13 C 0.7268(2) -0.0294(2) 0.5457(3) 0.0802(11) Uani 1 1 d . . .
C24 C 0.9724(2) -0.08613(19) 0.8850(3) 0.0817(11) Uani 1 1 d . . .
H4 H 0.9061 0.1314 0.8912 0.053 Uiso 1 1 d R . .
H6 H 0.7581 0.3021 0.6321 0.053 Uiso 1 1 d R . .
H7 H 0.7798 0.3359 1.0161 0.058 Uiso 1 1 d R . .
H10 H 0.6914 0.3884 0.7217 0.058 Uiso 1 1 d R . .
H12 H 0.9199 -0.0122 0.5531 0.067 Uiso 1 1 d R . .
H13 H 0.9262 0.1307 0.4983 0.067 Uiso 1 1 d R . .
H14 H 1.0522 0.0139 0.6494 0.068 Uiso 1 1 d R . .
H15 H 1.0602 0.1666 0.7618 0.075 Uiso 1 1 d R . .
H16 H 0.7091 0.4048 0.9046 0.062 Uiso 1 1 d R . .
H17 H 0.7572 0.0970 0.7452 0.070 Uiso 1 1 d R . .
H18 H 0.8542 0.2194 0.9849 0.056 Uiso 1 1 d R . .
H19 H 0.9057 0.0090 0.9013 0.083 Uiso 1 1 d R . .
H20 H 0.6502 0.0249 0.6439 0.090 Uiso 1 1 d R . .
H21 H 1.1039 -0.1078 0.7087 0.081 Uiso 1 1 d R . .
H22 H 1.0549 -0.1723 0.8713 0.086 Uiso 1 1 d R . .
H23 H 1.0191 0.2001 0.3948 0.084 Uiso 1 1 d R . .
H24 H 0.8172 -0.0819 0.4682 0.091 Uiso 1 1 d R . .
H25 H 1.1551 0.2235 0.6657 0.091 Uiso 1 1 d R . .
H26 H 1.1427 0.2429 0.4814 0.092 Uiso 1 1 d R . .
H27 H 0.6794 -0.0618 0.5209 0.096 Uiso 1 1 d R . .
H28 H 0.9462 -0.1135 0.9536 0.098 Uiso 1 1 d R . .

loop_
_atom_site_aniso_label
_atom_site_aniso_U_11
_atom_site_aniso_U_22
_atom_site_aniso_U_33
_atom_site_aniso_U_23
_atom_site_aniso_U_13
_atom_site_aniso_U_12
P1 0.0427(4) 0.0375(3) 0.0464(4) -0.0037(2) 0.0025(2) 0.0008(2)
O1 0.0567(10) 0.0429(9) 0.0378(8) -0.0039(7) 0.0026(7) 0.0034(8)
C1 0.0436(12) 0.0318(10) 0.0388(11) -0.0007(8) 0.0000(9) -0.0026(9)
C8 0.0518(13) 0.0395(12) 0.0411(12) 0.0015(9) -0.0022(10) 0.0074(10)
C7 0.0428(12) 0.0351(11) 0.0385(11) -0.0010(9) 0.0011(9) -0.0007(9)
C2 0.0501(13) 0.0395(12) 0.0425(12) 0.0036(10) -0.0014(10) 0.0017(10)
C5 0.0514(14) 0.0467(13) 0.0479(13) -0.0117(11) 0.0030(11) -0.0003(11)
C10 0.0499(13) 0.0362(12) 0.0495(13) 0.0041(10) 0.0002(11) -0.0013(10)
C16 0.0460(13) 0.0382(12) 0.0576(15) -0.0049(10) 0.0038(11) -0.0009(10)
C3 0.0500(14) 0.0382(12) 0.0576(15) 0.0027(11) 0.0022(11) 0.0036(10)
C22 0.0443(13) 0.0397(12) 0.0608(15) -0.0028(11) -0.0010(11) 0.0012(10)
C15 0.0674(18) 0.0433(13) 0.0577(16) -0.0042(12) -0.0084(13) 0.0006(12)
C21 0.0505(14) 0.0571(16) 0.0605(16) 0.0016(13) 0.0061(12) -0.0014(12)
C27 0.0493(14) 0.0555(15) 0.0643(17) -0.0052(13) 0.0001(12) 0.0120(12)
C17 0.0590(17) 0.0571(16) 0.0711(18) -0.0092(14) -0.0001(14) -0.0153(14)
C4 0.0549(14) 0.0423(12) 0.0575(15) -0.0103(11) 0.0043(12) 0.0049(11)
C11 0.0484(14) 0.0477(14) 0.0776(19) 0.0088(13) 0.0007(13) -0.0064(12)
C6 0.0515(13) 0.0456(13) 0.0419(12) -0.0033(10) 0.0001(11) -0.0006(11)
C23 0.0705(19) 0.0463(15) 0.090(2) 0.0152(15) 0.0184(17) 0.0109(14)
C12 0.0534(17) 0.0643(19) 0.108(3) 0.028(2) -0.0133(17) -0.0155(15)
C26 0.0578(17) 0.0583(16) 0.086(2) -0.0076(17) -0.0055(16) 0.0190(14)
C25 0.0657(19) 0.0478(15) 0.100(3) 0.0048(16) -0.0100(18) 0.0119(14)
C20 0.0713(19) 0.0687(19) 0.0692(19) 0.0083(15) 0.0170(16) -0.0019(16)
C14 0.107(3) 0.0493(16) 0.070(2) -0.0036(14) -0.0298(19) -0.0053(17)
C18 0.0611(18) 0.0662(19) 0.100(3) -0.0101(19) 0.0078(18) -0.0215(16)
C19 0.0645(19) 0.0649(19) 0.099(3) 0.0003(18) 0.0244(18) -0.0141(16)
C13 0.088(3) 0.0542(17) 0.098(3) 0.0223(18) -0.046(2) -0.0193(17)
C24 0.089(2) 0.0511(16) 0.105(3) 0.0239(18) 0.018(2) 0.0116(17)

loop_
_atom_type_symbol
_atom_type_description
_atom_type_scat_dispersion_real
_atom_type_scat_dispersion_imag
_atom_type_scat_source
C C 0.0181 0.0091 'International Tables Vol C Tables 4.2.6.8 and 6.1.1.4'
H H 0.0000 0.0000 'International Tables Vol C Tables 4.2.6.8 and 6.1.1.4'
O O 0.0492 0.0322 'International Tables Vol C Tables 4.2.6.8 and 6.1.1.4'
P P 0.2955 0.4335 'International Tables Vol C Tables 4.2.6.8 and 6.1.1.4'

loop_
_diffrn_radiation_wavelength
1.54178

loop_
_geom_angle_atom_site_label_1
_geom_angle_atom_site_label_2
_geom_angle_atom_site_label_3
_geom_angle
_geom_angle_site_symmetry_1
_geom_angle_site_symmetry_3
_geom_angle_publ_flag
C8 P1 C16 118.07(12) . . ?
C8 P1 C10 119.64(12) . . ?
C16 P1 C10 113.34(12) . . ?
C8 P1 C22 101.45(12) . . ?
C16 P1 C22 100.96(12) . . ?
C10 P1 C22 97.68(11) . . ?
C8 P1 O1 78.94(9) . . ?
C16 P1 O1 80.30(10) . . ?
C10 P1 O1 80.66(9) . . ?
C22 P1 O1 178.24(10) . . ?
C1 O1 P1 110.70(14) . . ?
O1 C1 C2 119.4(2) . . ?
O1 C1 C7 113.5(2) . . ?
C2 C1 C7 127.1(2) . . ?
C7 C8 P1 122.59(19) . . ?
C8 C7 C6 121.5(2) . . ?
C8 C7 C1 113.9(2) . . ?
C6 C7 C1 124.5(2) . . ?
C1 C2 C3 130.7(2) . . ?
C6 C5 C4 130.3(2) . . ?
C15 C10 C11 119.1(3) . . ?
C15 C10 P1 121.4(2) . . ?
C11 C10 P1 119.5(2) . . ?
C21 C16 C17 119.3(3) . . ?
C21 C16 P1 123.6(2) . . ?
C17 C16 P1 117.1(2) . . ?
C4 C3 C2 129.1(2) . . ?
C23 C22 C27 117.2(3) . . ?
C23 C22 P1 120.3(2) . . ?
C27 C22 P1 122.1(2) . . ?
C10 C15 C14 120.0(3) . . ?
C16 C21 C20 120.6(3) . . ?
C26 C27 C22 120.9(3) . . ?
C18 C17 C16 119.8(3) . . ?
C3 C4 C5 127.3(2) . . ?
C12 C11 C10 119.6(3) . . ?
C5 C6 C7 130.7(2) . . ?
C22 C23 C24 121.6(3) . . ?
C13 C12 C11 120.7(3) . . ?
C25 C26 C27 120.9(3) . . ?
C24 C25 C26 119.1(3) . . ?
C19 C20 C21 119.1(3) . . ?
C13 C14 C15 120.3(3) . . ?
C19 C18 C17 120.5(3) . . ?
C18 C19 C20 120.8(3) . . ?
C12 C13 C14 120.3(3) . . ?
C25 C24 C23 120.3(3) . . ?
C7 C8 H4 115.5 . . ?
P1 C8 H4 121.8 . . ?
C1 C2 H6 113.4 . . ?
C3 C2 H6 115.9 . . ?
C6 C5 H7 113.8 . . ?
C4 C5 H7 115.9 . . ?
C4 C3 H10 118.4 . . ?
C2 C3 H10 112.1 . . ?
C10 C15 H12 119.3 . . ?
C14 C15 H12 120.5 . . ?
C16 C21 H13 118.3 . . ?
C20 C21 H13 121.0 . . ?
C26 C27 H14 119.0 . . ?
C22 C27 H14 119.8 . . ?
C18 C17 H15 118.5 . . ?
C16 C17 H15 121.8 . . ?
C3 C4 H16 121.9 . . ?
C5 C4 H16 110.7 . . ?
C12 C11 H17 128.2 . . ?
C10 C11 H17 111.8 . . ?
C5 C6 H18 120.4 . . ?
C7 C6 H18 108.9 . . ?
C22 C23 H19 120.8 . . ?
C24 C23 H19 115.4 . . ?
C13 C12 H20 120.0 . . ?
C11 C12 H20 119.3 . . ?
C25 C26 H21 119.3 . . ?
C27 C26 H21 119.8 . . ?
C24 C25 H22 112.8 . . ?
C26 C25 H22 128.1 . . ?
C19 C20 H23 123.4 . . ?
C21 C20 H23 116.5 . . ?
C13 C14 H24 120.9 . . ?
C15 C14 H24 118.0 . . ?
C19 C18 H25 126.4 . . ?
C17 C18 H25 112.8 . . ?
C18 C19 H26 118.1 . . ?
C20 C19 H26 121.1 . . ?
C12 C13 H27 112.0 . . ?
C14 C13 H27 127.1 . . ?
C25 C24 H28 122.7 . . ?
C23 C24 H28 117.0 . . ?

loop_
_geom_bond_atom_site_label_1
_geom_bond_atom_site_label_2
_geom_bond_distance
_geom_bond_site_symmetry_2
_geom_bond_publ_flag
P1 C8 1.745(2) . ?
P1 C16 1.810(3) . ?
P1 C10 1.819(3) . ?
P1 C22 1.845(3) . ?
P1 O1 2.2132(18) . ?
O1 C1 1.281(3) . ?
C1 C2 1.396(3) . ?
C1 C7 1.467(3) . ?
C8 C7 1.386(3) . ?
C7 C6 1.422(3) . ?
C2 C3 1.397(4) . ?
C5 C6 1.374(4) . ?
C5 C4 1.392(4) . ?
C10 C15 1.385(4) . ?
C10 C11 1.398(4) . ?
C16 C21 1.382(4) . ?
C16 C17 1.394(4) . ?
C3 C4 1.371(4) . ?
C22 C23 1.389(4) . ?
C22 C27 1.396(4) . ?
C15 C14 1.392(4) . ?
C21 C20 1.399(4) . ?
C27 C26 1.385(4) . ?
C17 C18 1.394(5) . ?
C11 C12 1.388(5) . ?
C23 C24 1.390(4) . ?
C12 C13 1.364(6) . ?
C26 C25 1.378(5) . ?
C25 C24 1.373(5) . ?
C20 C19 1.386(5) . ?
C14 C13 1.365(6) . ?
C18 C19 1.359(6) . ?
C8 H4 0.9871 . ?
C2 H6 0.9590 . ?
C5 H7 1.1670 . ?
C3 H10 1.1331 . ?
C15 H12 1.1151 . ?
C21 H13 1.0680 . ?
C27 H14 1.1091 . ?
C17 H15 1.0960 . ?
C4 H16 1.0681 . ?
C11 H17 1.1730 . ?
C6 H18 1.2060 . ?
C23 H19 1.0191 . ?
C12 H20 1.0589 . ?
C26 H21 1.0461 . ?
C25 H22 1.1410 . ?
C20 H23 1.1270 . ?
C14 H24 1.0489 . ?
C18 H25 1.0521 . ?
C19 H26 1.0719 . ?
C13 H27 1.0591 . ?
C24 H28 1.1301 . ?

loop_
_cod_related_entry_id
_cod_related_entry_database
_cod_related_entry_code
1 ChemSpider 30653703
